data_4102610
loop_
_publ_author_name
'Melanie C. Francisco'
'Christos D. Malliakas'
'Paula M. B. Piccoli'
'Matthias J. Gutmann'
'Arthur J. Schultz'
'Mercouri G. Kanatzidis'

_publ_contact_author_address
;
   Department of Chemistry
     2145 Sheridan Road
   Northwestern University
   Evanston, IL 60208-3113
           USA
;
_publ_contact_author_email m-kanatzidis@northwestern.edu
_publ_contact_author_fax 847-491-5937
_publ_contact_author_name 'Mercouri G. Kanatzidis'
_publ_contact_author_phone 847-467-1541
_publ_section_title
;
 Development and Loss of Ferromagnetism Controlled by the Interplay of Ge
 Concentration and Mn Vacancies in Structurally Modulated Y4Mn1-xGa12-yGey
;
_journal_name_full 'Journal of the American Chemical Society'
_journal_page_first 8998
_journal_page_last 9006
_journal_paper_doi 10.1021/ja1009986
_journal_volume 132
_journal_year 2010
_chemical_formula_sum 'Ga6 Ge6 Mn Y4'
_chemical_formula_weight 1264.56
_chemical_name_systematic
; 
 ? 
;
_space_group_IT_number 229
_symmetry_cell_setting cubic
_symmetry_space_group_name_Hall '-I 4 2 3'
_symmetry_space_group_name_H-M 'I m -3 m'
_atom_sites_solution_primary direct
_atom_sites_solution_secondary difmap
_audit_creation_method SHELXL-97
_cell_angle_alpha 90.00
_cell_angle_beta 90.00
_cell_angle_gamma 90.00
_cell_formula_units_Z 2
_cell_length_a 8.5481(7)
_cell_length_b 8.5481(7)
_cell_length_c 8.5481(7)
_cell_measurement_reflns_used 2800
_cell_measurement_temperature 100(1)
_cell_measurement_theta_max 27.09
_cell_measurement_theta_min 3.37
_cell_volume 624.61(9)
_computing_cell_refinement 'STOE X-AREA'
_computing_data_collection 'STOE X-AREA'
_computing_data_reduction 'STOE X-RED'
_computing_molecular_graphics 'Bruker SHELXTL'
_computing_publication_material 'Bruker SHELXTL'
_computing_structure_refinement 'SHELXL-97 (Sheldrick, 1997)'
_computing_structure_solution 'SHELXS-97 (Sheldrick, 1990)'
_diffrn_ambient_temperature 100(1)
_diffrn_detector_area_resol_mean 6.67
_diffrn_measured_fraction_theta_full 1.000
_diffrn_measured_fraction_theta_max 1.000
_diffrn_measurement_device_type 'STOE IPDS 2T'
_diffrn_measurement_method 'rotation method'
_diffrn_radiation_monochromator graphite
_diffrn_radiation_source 'fine-focus sealed tube'
_diffrn_radiation_type MoK\a
_diffrn_radiation_wavelength 0.71073
_diffrn_reflns_av_R_equivalents 0.0999
_diffrn_reflns_av_sigmaI/netI 0.0314
_diffrn_reflns_limit_h_max 10
_diffrn_reflns_limit_h_min -10
_diffrn_reflns_limit_k_max 10
_diffrn_reflns_limit_k_min -10
_diffrn_reflns_limit_l_max 10
_diffrn_reflns_limit_l_min -10
_diffrn_reflns_number 2420
_diffrn_reflns_theta_full 26.60
_diffrn_reflns_theta_max 26.60
_diffrn_reflns_theta_min 3.37
_exptl_absorpt_coefficient_mu 46.141
_exptl_absorpt_correction_T_max 0.0648
_exptl_absorpt_correction_T_min 0.0098
_exptl_absorpt_correction_type numerical
_exptl_absorpt_process_details '(Coppens, 1970)'
_exptl_crystal_colour silver
_exptl_crystal_density_diffrn 6.723
_exptl_crystal_density_method 'not measured'
_exptl_crystal_description cube
_exptl_crystal_F_000 1118
_exptl_crystal_size_max 0.1
_exptl_crystal_size_mid 0.1
_exptl_crystal_size_min 0.1
_refine_diff_density_max 1.255
_refine_diff_density_min -0.483
_refine_diff_density_rms 0.228
_refine_ls_extinction_coef 0.0053(6)
_refine_ls_extinction_expression Fc^*^=kFc[1+0.001xFc^2^\l^3^/sin(2\q)]^-1/4^
_refine_ls_extinction_method SHELXL
_refine_ls_goodness_of_fit_ref 2.246
_refine_ls_matrix_type full
_refine_ls_number_parameters 10
_refine_ls_number_reflns 88
_refine_ls_number_restraints 0
_refine_ls_restrained_S_all 2.246
_refine_ls_R_factor_all 0.0246
_refine_ls_R_factor_gt 0.0237
_refine_ls_shift/su_max 0.002
_refine_ls_shift/su_mean 0.001
_refine_ls_structure_factor_coef Fsqd
_refine_ls_weighting_details 'calc w=1/[\s^2^(Fo^2^)+(0.0000P)^2^+0.0000P] where P=(Fo^2^+2Fc^2^)/3'
_refine_ls_weighting_scheme calc
_refine_ls_wR_factor_gt 0.0502
_refine_ls_wR_factor_ref 0.0503
_reflns_number_gt 86
_reflns_number_total 88
_reflns_threshold_expression >2sigma(I)
_cod_data_source_file ja1009986_si_003.cif
_cod_data_source_block mf1081-8cube3
_cod_database_code 4102610

loop_
_symmetry_equiv_pos_as_xyz
'x, y, z'
'-x, -y, z'
'-x, y, -z'
'x, -y, -z'
'z, x, y'
'z, -x, -y'
'-z, -x, y'
'-z, x, -y'
'y, z, x'
'-y, z, -x'
'y, -z, -x'
'-y, -z, x'
'y, x, -z'
'-y, -x, -z'
'y, -x, z'
'-y, x, z'
'x, z, -y'
'-x, z, y'
'-x, -z, -y'
'x, -z, y'
'z, y, -x'
'z, -y, x'
'-z, y, x'
'-z, -y, -x'
'x+1/2, y+1/2, z+1/2'
'-x+1/2, -y+1/2, z+1/2'
'-x+1/2, y+1/2, -z+1/2'
'x+1/2, -y+1/2, -z+1/2'
'z+1/2, x+1/2, y+1/2'
'z+1/2, -x+1/2, -y+1/2'
'-z+1/2, -x+1/2, y+1/2'
'-z+1/2, x+1/2, -y+1/2'
'y+1/2, z+1/2, x+1/2'
'-y+1/2, z+1/2, -x+1/2'
'y+1/2, -z+1/2, -x+1/2'
'-y+1/2, -z+1/2, x+1/2'
'y+1/2, x+1/2, -z+1/2'
'-y+1/2, -x+1/2, -z+1/2'
'y+1/2, -x+1/2, z+1/2'
'-y+1/2, x+1/2, z+1/2'
'x+1/2, z+1/2, -y+1/2'
'-x+1/2, z+1/2, y+1/2'
'-x+1/2, -z+1/2, -y+1/2'
'x+1/2, -z+1/2, y+1/2'
'z+1/2, y+1/2, -x+1/2'
'z+1/2, -y+1/2, x+1/2'
'-z+1/2, y+1/2, x+1/2'
'-z+1/2, -y+1/2, -x+1/2'
'-x, -y, -z'
'x, y, -z'
'x, -y, z'
'-x, y, z'
'-z, -x, -y'
'-z, x, y'
'z, x, -y'
'z, -x, y'
'-y, -z, -x'
'y, -z, x'
'-y, z, x'
'y, z, -x'
'-y, -x, z'
'y, x, z'
'-y, x, -z'
'y, -x, -z'
'-x, -z, y'
'x, -z, -y'
'x, z, y'
'-x, z, -y'
'-z, -y, x'
'-z, y, -x'
'z, -y, -x'
'z, y, x'
'-x+1/2, -y+1/2, -z+1/2'
'x+1/2, y+1/2, -z+1/2'
'x+1/2, -y+1/2, z+1/2'
'-x+1/2, y+1/2, z+1/2'
'-z+1/2, -x+1/2, -y+1/2'
'-z+1/2, x+1/2, y+1/2'
'z+1/2, x+1/2, -y+1/2'
'z+1/2, -x+1/2, y+1/2'
'-y+1/2, -z+1/2, -x+1/2'
'y+1/2, -z+1/2, x+1/2'
'-y+1/2, z+1/2, x+1/2'
'y+1/2, z+1/2, -x+1/2'
'-y+1/2, -x+1/2, z+1/2'
'y+1/2, x+1/2, z+1/2'
'-y+1/2, x+1/2, -z+1/2'
'y+1/2, -x+1/2, -z+1/2'
'-x+1/2, -z+1/2, y+1/2'
'x+1/2, -z+1/2, -y+1/2'
'x+1/2, z+1/2, y+1/2'
'-x+1/2, z+1/2, -y+1/2'
'-z+1/2, -y+1/2, x+1/2'
'-z+1/2, y+1/2, -x+1/2'
'z+1/2, -y+1/2, -x+1/2'
'z+1/2, y+1/2, x+1/2'

loop_
_atom_site_label
_atom_site_type_symbol
_atom_site_fract_x
_atom_site_fract_y
_atom_site_fract_z
_atom_site_U_iso_or_equiv
_atom_site_adp_type
_atom_site_occupancy
_atom_site_symmetry_multiplicity
_atom_site_calc_flag
_atom_site_refinement_flags
Mn1 Mn 0.0000 0.0000 0.0000 0.0048(9) Uani 1 48 d S
Ge1 Ge 0.2896(2) 0.0000 0.0000 0.0050(5) Uani 1 8 d S
Ga1 Ga 0.5000 0.2500 0.0000 0.0021(4) Uani 1 8 d S
Y1 Y 0.2500 0.2500 0.2500 0.0022(4) Uani 1 12 d S

loop_
_atom_site_aniso_label
_atom_site_aniso_U_11
_atom_site_aniso_U_22
_atom_site_aniso_U_33
_atom_site_aniso_U_23
_atom_site_aniso_U_13
_atom_site_aniso_U_12
Mn1 0.0048(9) 0.0048(9) 0.0048(9) 0.000 0.000 0.000
Ge1 0.0057(9) 0.0046(5) 0.0046(5) 0.000 0.000 0.000
Ga1 0.0011(5) 0.0041(6) 0.0011(5) 0.000 0.000 0.000
Y1 0.0022(4) 0.0022(4) 0.0022(4) 0.0015(3) 0.0015(3) 0.0015(3)

loop_
_atom_type_symbol
_atom_type_description
_atom_type_scat_dispersion_real
_atom_type_scat_dispersion_imag
_atom_type_scat_source
Mn Mn 0.3368 0.7283 'International Tables Vol C Tables 4.2.6.8 and 6.1.1.4'
Ga Ga 0.2307 1.6083 'International Tables Vol C Tables 4.2.6.8 and 6.1.1.4'
Ge Ge 0.1547 1.8001 'International Tables Vol C Tables 4.2.6.8 and 6.1.1.4'
Y Y -2.7962 3.5667 'International Tables Vol C Tables 4.2.6.8 and 6.1.1.4'

loop_
_geom_angle_atom_site_label_1
_geom_angle_atom_site_label_2
_geom_angle_atom_site_label_3
_geom_angle
_geom_angle_site_symmetry_1
_geom_angle_site_symmetry_3
Ge1 Mn1 Ge1 90.0 . 57
Ge1 Mn1 Ge1 180.0 . 49
Ge1 Mn1 Ge1 90.0 57 49
Ge1 Mn1 Ge1 90.0 . 5
Ge1 Mn1 Ge1 90.0 57 5
Ge1 Mn1 Ge1 90.0 49 5
Ge1 Mn1 Ge1 90.0 . 53
Ge1 Mn1 Ge1 90.0 57 53
Ge1 Mn1 Ge1 90.0 49 53
Ge1 Mn1 Ge1 180.0 5 53
Ge1 Mn1 Ge1 90.0 . 9
Ge1 Mn1 Ge1 180.0 57 9
Ge1 Mn1 Ge1 90.0 49 9
Ge1 Mn1 Ge1 90.0 5 9
Ge1 Mn1 Ge1 90.0 53 9
Mn1 Ge1 Ga1 130.08(3) . 77
Mn1 Ge1 Ga1 130.08(3) . .
Ga1 Ge1 Ga1 65.51(4) 77 .
Mn1 Ge1 Ga1 130.08(3) . 29_544
Ga1 Ge1 Ga1 99.84(7) 77 29_544
Ga1 Ge1 Ga1 65.51(4) . 29_544
Mn1 Ge1 Ga1 130.08(3) . 49_655
Ga1 Ge1 Ga1 65.51(4) 77 49_655
Ga1 Ge1 Ga1 99.84(7) . 49_655
Ga1 Ge1 Ga1 65.51(4) 29_544 49_655
Mn1 Ge1 Y1 83.60(4) . 4
Ga1 Ge1 Y1 127.55(4) 77 4
Ga1 Ge1 Y1 127.55(4) . 4
Ga1 Ge1 Y1 62.229(11) 29_544 4
Ga1 Ge1 Y1 62.229(11) 49_655 4
Mn1 Ge1 Y1 83.60(4) . .
Ga1 Ge1 Y1 62.229(11) 77 .
Ga1 Ge1 Y1 62.229(11) . .
Ga1 Ge1 Y1 127.55(4) 29_544 .
Ga1 Ge1 Y1 127.55(4) 49_655 .
Y1 Ge1 Y1 167.21(8) 4 .
Mn1 Ge1 Y1 83.60(4) . 26_554
Ga1 Ge1 Y1 127.55(4) 77 26_554
Ga1 Ge1 Y1 62.229(11) . 26_554
Ga1 Ge1 Y1 62.229(11) 29_544 26_554
Ga1 Ge1 Y1 127.55(4) 49_655 26_554
Y1 Ge1 Y1 89.289(9) 4 26_554
Y1 Ge1 Y1 89.289(9) . 26_554
Mn1 Ge1 Y1 83.60(4) . 27_545
Ga1 Ge1 Y1 62.229(11) 77 27_545
Ga1 Ge1 Y1 127.55(4) . 27_545
Ga1 Ge1 Y1 127.55(4) 29_544 27_545
Ga1 Ge1 Y1 62.229(11) 49_655 27_545
Y1 Ge1 Y1 89.289(9) 4 27_545
Y1 Ge1 Y1 89.289(9) . 27_545
Y1 Ge1 Y1 167.21(8) 26_554 27_545
Ge1 Ga1 Ge1 80.16(7) 81 33_554
Ge1 Ga1 Ge1 125.84(4) 81 49_655
Ge1 Ga1 Ge1 125.84(4) 33_554 49_655
Ge1 Ga1 Ge1 125.84(4) 81 .
Ge1 Ga1 Ge1 125.84(4) 33_554 .
Ge1 Ga1 Ge1 80.16(7) 49_655 .
Ge1 Ga1 Y1 62.92(2) 81 28
Ge1 Ga1 Y1 117.08(2) 33_554 28
Ge1 Ga1 Y1 62.92(2) 49_655 28
Ge1 Ga1 Y1 117.08(2) . 28
Ge1 Ga1 Y1 117.08(2) 81 26_554
Ge1 Ga1 Y1 62.92(2) 33_554 26_554
Ge1 Ga1 Y1 117.08(2) 49_655 26_554
Ge1 Ga1 Y1 62.92(2) . 26_554
Y1 Ga1 Y1 180.0 28 26_554
Ge1 Ga1 Y1 62.92(2) 81 .
Ge1 Ga1 Y1 117.08(2) 33_554 .
Ge1 Ga1 Y1 117.08(2) 49_655 .
Ge1 Ga1 Y1 62.92(2) . .
Y1 Ga1 Y1 90.0 28 .
Y1 Ga1 Y1 90.0 26_554 .
Ge1 Ga1 Y1 117.08(2) 81 3_655
Ge1 Ga1 Y1 62.92(2) 33_554 3_655
Ge1 Ga1 Y1 62.92(2) 49_655 3_655
Ge1 Ga1 Y1 117.08(2) . 3_655
Y1 Ga1 Y1 90.0 28 3_655
Y1 Ga1 Y1 90.0 26_554 3_655
Y1 Ga1 Y1 180.0 . 3_655
Ga1 Y1 Ga1 180.0 81 9
Ga1 Y1 Ga1 60.0 81 .
Ga1 Y1 Ga1 120.0 9 .
Ga1 Y1 Ga1 120.0 81 77
Ga1 Y1 Ga1 60.0 9 77
Ga1 Y1 Ga1 60.0 . 77
Ga1 Y1 Ga1 60.0 81 5
Ga1 Y1 Ga1 120.0 9 5
Ga1 Y1 Ga1 120.0 . 5
Ga1 Y1 Ga1 180.0 77 5
Ga1 Y1 Ga1 120.0 81 73
Ga1 Y1 Ga1 60.0 9 73
Ga1 Y1 Ga1 180.0 . 73
Ga1 Y1 Ga1 120.0 77 73
Ga1 Y1 Ga1 60.0 5 73
Ga1 Y1 Ge1 90.0 81 .
Ga1 Y1 Ge1 90.0 9 .
Ga1 Y1 Ge1 54.85(3) . .
Ga1 Y1 Ge1 54.85(3) 77 .
Ga1 Y1 Ge1 125.15(3) 5 .
Ga1 Y1 Ge1 125.15(3) 73 .
Ga1 Y1 Ge1 54.85(3) 81 81
Ga1 Y1 Ge1 125.15(3) 9 81
Ga1 Y1 Ge1 54.85(3) . 81
Ga1 Y1 Ge1 90.0 77 81
Ga1 Y1 Ge1 90.0 5 81
Ga1 Y1 Ge1 125.15(3) 73 81
Ge1 Y1 Ge1 109.71(6) . 81
Ga1 Y1 Ge1 125.15(3) 81 9
Ga1 Y1 Ge1 54.85(3) 9 9
Ga1 Y1 Ge1 125.15(3) . 9
Ga1 Y1 Ge1 90.0 77 9
Ga1 Y1 Ge1 90.0 5 9
Ga1 Y1 Ge1 54.85(3) 73 9
Ge1 Y1 Ge1 70.29(6) . 9
Ge1 Y1 Ge1 180.0 81 9
Ga1 Y1 Ge1 125.15(3) 81 77
Ga1 Y1 Ge1 54.85(3) 9 77
Ga1 Y1 Ge1 90.0 . 77
Ga1 Y1 Ge1 54.85(3) 77 77
Ga1 Y1 Ge1 125.15(3) 5 77
Ga1 Y1 Ge1 90.0 73 77
Ge1 Y1 Ge1 109.71(6) . 77
Ge1 Y1 Ge1 70.29(6) 81 77
Ge1 Y1 Ge1 109.71(6) 9 77
Ga1 Y1 Ge1 54.85(3) 81 5
Ga1 Y1 Ge1 125.15(3) 9 5
Ga1 Y1 Ge1 90.0 . 5
Ga1 Y1 Ge1 125.15(3) 77 5
Ga1 Y1 Ge1 54.85(3) 5 5
Ga1 Y1 Ge1 90.0 73 5
Ge1 Y1 Ge1 70.29(6) . 5
Ge1 Y1 Ge1 109.71(6) 81 5
Ge1 Y1 Ge1 70.29(6) 9 5
Ge1 Y1 Ge1 180.0 77 5
Ga1 Y1 Ge1 90.0 81 73
Ga1 Y1 Ge1 90.0 9 73
Ga1 Y1 Ge1 125.15(3) . 73
Ga1 Y1 Ge1 125.15(3) 77 73
Ga1 Y1 Ge1 54.85(3) 5 73
Ga1 Y1 Ge1 54.85(3) 73 73
Ge1 Y1 Ge1 180.0 . 73
Ge1 Y1 Ge1 70.29(6) 81 73
Ge1 Y1 Ge1 109.71(6) 9 73
Ge1 Y1 Ge1 70.29(6) 77 73
Ge1 Y1 Ge1 109.71(6) 5 73

loop_
_geom_bond_atom_site_label_1
_geom_bond_atom_site_label_2
_geom_bond_distance
_geom_bond_site_symmetry_2
Mn1 Ge1 2.476(2) .
Mn1 Ge1 2.476(2) 57
Mn1 Ge1 2.476(2) 49
Mn1 Ge1 2.476(2) 5
Mn1 Ge1 2.476(2) 53
Mn1 Ge1 2.476(2) 9
Ge1 Ga1 2.7929(14) 77
Ge1 Ga1 2.7929(14) .
Ge1 Ga1 2.7929(14) 29_544
Ge1 Ga1 2.7929(14) 49_655
Ge1 Y1 3.0411(4) 4
Ge1 Y1 3.0411(4) .
Ge1 Y1 3.0411(4) 26_554
Ge1 Y1 3.0411(4) 27_545
Ga1 Ge1 2.7929(14) 81
Ga1 Ge1 2.7929(14) 33_554
Ga1 Ge1 2.7929(14) 49_655
Ga1 Y1 3.0222(4) 28
Ga1 Y1 3.0222(4) 26_554
Ga1 Y1 3.0222(4) .
Ga1 Y1 3.0222(4) 3_655
Y1 Ga1 3.0222(4) 81
Y1 Ga1 3.0222(4) 9
Y1 Ga1 3.0222(4) 77
Y1 Ga1 3.0222(4) 5
Y1 Ga1 3.0222(4) 73
Y1 Ge1 3.0411(4) 81
Y1 Ge1 3.0411(4) 9
Y1 Ge1 3.0411(4) 77
Y1 Ge1 3.0411(4) 5
Y1 Ge1 3.0411(4) 73
